data_1570785
loop_
_publ_author_name
'Sievers, Robin'
'Reimann, Marc'
'Kub, Nico G.'
'Rupf, Susanne M.'
'Kaupp, Martin'
'Malischewski, Moritz'

_publ_section_title
;
 Synthesis and structural characterization of stable coinage metal (Cu,
 Ag, Au) cyclopentadienyl complexes.
;
_journal_issue 8
_journal_name_full 'Chemical science'
_journal_page_first 2990
_journal_page_last 2995
_journal_paper_doi 10.1039/d3sc06299f
_journal_volume 15
_journal_year 2024
_chemical_formula_moiety 'C22 H27 Cu1 F15 P'
_chemical_formula_sum 'C22 H27 Cu F15 P'
_chemical_formula_weight 670.94
_space_group_crystal_system monoclinic
_space_group_IT_number 14
_space_group_name_Hall '-P 2yn'
_space_group_name_H-M_alt 'P 1 21/n 1'
_atom_sites_solution_hydrogens geom
_atom_sites_solution_primary iterative
_audit_creation_date 2023-11-16
_audit_creation_method
;
Olex2 1.5
(compiled 2023.08.17 svn.r577a77a9 for OlexSys, GUI svn.r6817)
;
_audit_update_record
;
2023-11-22 deposited with the CCDC.	2024-01-16 downloaded from the CCDC.
;
_cell_angle_alpha 90
_cell_angle_beta 95.8860(10)
_cell_angle_gamma 90
_cell_formula_units_Z 4
_cell_length_a 9.2818(3)
_cell_length_b 14.7927(5)
_cell_length_c 19.3153(7)
_cell_measurement_reflns_used 9925
_cell_measurement_temperature 105
_cell_measurement_theta_max 26.38
_cell_measurement_theta_min 2.56
_cell_volume 2638.06(16)
_computing_cell_refinement 'SAINT V8.38A (Bruker, 2018)'
_computing_data_reduction 'SAINT V8.38A (Bruker, 2018)'
_computing_molecular_graphics 'Olex2 1.5 (Dolomanov et al., 2009)'
_computing_publication_material 'Olex2 1.5 (Dolomanov et al., 2009)'
_computing_structure_refinement 'XL  (Sheldrick, 2008)'
_computing_structure_solution 'olex2.solve 1.5 (Bourhis et al., 2015)'
_diffrn_ambient_temperature 105.00
_diffrn_measured_fraction_theta_full 0.999
_diffrn_measured_fraction_theta_max 0.999
_diffrn_measurement_device_type 'Bruker APEX-II CCD'
_diffrn_measurement_method '\f and \w scans'
_diffrn_radiation_type MoK\a
_diffrn_radiation_wavelength 0.71073
_diffrn_reflns_av_R_equivalents 0.0331
_diffrn_reflns_av_unetI/netI 0.0197
_diffrn_reflns_Laue_measured_fraction_full 0.999
_diffrn_reflns_Laue_measured_fraction_max 0.999
_diffrn_reflns_limit_h_max 11
_diffrn_reflns_limit_h_min -11
_diffrn_reflns_limit_k_max 18
_diffrn_reflns_limit_k_min -17
_diffrn_reflns_limit_l_max 24
_diffrn_reflns_limit_l_min -24
_diffrn_reflns_number 43658
_diffrn_reflns_point_group_measured_fraction_full 0.999
_diffrn_reflns_point_group_measured_fraction_max 0.999
_diffrn_reflns_theta_full 25.242
_diffrn_reflns_theta_max 26.748
_diffrn_reflns_theta_min 2.120
_exptl_absorpt_coefficient_mu 1.006
_exptl_absorpt_correction_T_max 0.7454
_exptl_absorpt_correction_T_min 0.6172
_exptl_absorpt_correction_type none
_exptl_absorpt_process_details
;
SADABS-2016/2 (Bruker,2016/2) was used for absorption correction.
wR2(int) was 0.0749 before and 0.0443 after correction.
The Ratio of minimum to maximum transmission is 0.8280.
The \l/2 correction factor is Not present.
;
_exptl_crystal_colour colourless
_exptl_crystal_colour_primary colourless
_exptl_crystal_density_diffrn 1.689
_exptl_crystal_description block
_exptl_crystal_F_000 1352
_exptl_crystal_size_max 0.1
_exptl_crystal_size_mid 0.1
_exptl_crystal_size_min 0.1
_refine_diff_density_max 1.506
_refine_diff_density_min -0.564
_refine_diff_density_rms 0.096
_refine_ls_extinction_method none
_refine_ls_goodness_of_fit_ref 1.060
_refine_ls_hydrogen_treatment constr
_refine_ls_matrix_type full
_refine_ls_number_parameters 499
_refine_ls_number_reflns 5606
_refine_ls_number_restraints 0
_refine_ls_restrained_S_all 1.060
_refine_ls_R_factor_all 0.0764
_refine_ls_R_factor_gt 0.0658
_refine_ls_shift/su_max 0.000
_refine_ls_shift/su_mean 0.000
_refine_ls_structure_factor_coef Fsqd
_refine_ls_weighting_details 'w=1/[\s^2^(Fo^2^)+(0.1104P)^2^+4.2396P] where P=(Fo^2^+2Fc^2^)/3'
_refine_ls_weighting_scheme calc
_refine_ls_wR_factor_gt 0.1896
_refine_ls_wR_factor_ref 0.2008
_reflns_Friedel_coverage 0.000
_reflns_number_gt 4571
_reflns_number_total 5606
_reflns_threshold_expression 'I > 2\s(I)'
_cod_data_source_file d3sc06299f3.cif
_cod_data_source_block p21_n_smr
_cod_depositor_comments 'Adding full bibliography for 1570785--1570787.cif.'
_cod_database_code 1570785
_shelx_shelxl_version_number 2016/6
_shelx_space_group_comment
;
The symmetry employed for this shelxl refinement is uniquely defined
by the following loop, which should always be used as a source of
symmetry information in preference to the above space-group names.
They are only intended as comments.
;
_shelx_estimated_absorpt_t_max 0.906
_shelx_estimated_absorpt_t_min 0.906
_olex2_refinement_description
;
1. Shared sites
{F19, F33}
{C17, C27}
{F21, F35}
{F20, F34}
{C12, C22}
{C13, C23}
{C18, C28}
{F24, F37}
{F22, F38}
{F23, F36}
{F25, F41}
{C19, C29}
{F26, F39}
{F27, F40}
{C20, C30}
{F28, F43}
{F42, F29}
{F16, F30}
{F18, F32}
{F17, F31}
{C16, C26}
{C14, C24}
{C15, C25}
{C11, C21}
2. Uiso/Uaniso restraints and constraints
Uanis(C12) = Uanis(C13) = Uanis(C14) = Uanis(C15) = Uanis(C11)
Uanis(F17) = Uanis(F4)
Uanis(F3) = Uanis(F18)
Uanis(F26) = Uanis(F12)
Uanis(F8) = Uanis(F9)
Uanis(F23) = Uanis(F22)
Uanis(C16) = Uanis(C6)
Uanis(C17) = Uanis(C7)
Uanis(C18) = Uanis(C8)
Uanis(C20) = Uanis(C10)
Uanis(C9) = Uanis(C19)
Uanis(F15) = Uanis(F42)
Uanis(Cu3) = Uanis(Cu2)
Uanis(F19) = Uanis(F33)
Uanis(F22) = Uanis(F38)
Uanis(F26) = Uanis(F39)
Uanis(C17) = Uanis(C27)
Uanis(F25) = Uanis(F41)
Uanis(F21) = Uanis(F35)
Uanis(F24) = Uanis(F37)
Uanis(F20) = Uanis(F34)
Uanis(F23) = Uanis(F36)
Uanis(C12) = Uanis(C22)
Uanis(C19) = Uanis(C29)
Uanis(C13) = Uanis(C23)
Uanis(C18) = Uanis(C28)
Uanis(C16) = Uanis(C26)
Uanis(F16) = Uanis(F30)
Uanis(F17) = Uanis(F31)
Uanis(C15) = Uanis(C25)
Uanis(F18) = Uanis(F32)
Uanis(F28) = Uanis(F43)
Uanis(F42) = Uanis(F29)
Uanis(C14) = Uanis(C24)
Uanis(F27) = Uanis(F40)
Uanis(C11) = Uanis(C21)
Uanis(C20) = Uanis(C30)
3. Others
 Fixed Sof: Cu1(0.65) F6(0.65) F8(0.65) F4(0.65) F7(0.65) F13(0.65) F12(0.65)
 F9(0.65) F11(0.65) F3(0.65) F1(0.65) F14(0.65) F10(0.65) F5(0.65) F2(0.65)
 C3(0.65) C2(0.65) C1(0.65) C5(0.65) C7(0.65) C10(0.65) C4(0.65) C8(0.65)
 C9(0.65) C6(0.65) Cu2(0.175) F25(0.175) F20(0.175) F26(0.175) F27(0.175)
 F16(0.175) F23(0.175) F24(0.175) F28(0.175) F22(0.175) F21(0.175) F18(0.175)
 F17(0.175) F19(0.175) F42(0.175) C19(0.175) C16(0.175) C11(0.175) C12(0.175)
 C15(0.175) C14(0.175) C20(0.175) C13(0.175) C17(0.175) C18(0.175) Cu3(0.175)
 F41(0.175) F34(0.175) F39(0.175) F30(0.175) F36(0.175) F37(0.175) F43(0.175)
 F38(0.175) F35(0.175) F32(0.175) F31(0.175) F33(0.175) F29(0.175) C29(0.175)
 C26(0.175) C21(0.175) C22(0.175) F40(0.175) C25(0.175) C24(0.175) C30(0.175)
 C23(0.175) C27(0.175) C28(0.175)
4.a Idealised Me refined as rotating group:
 C36(H36A,H36B,H36C), C38(H38A,H38B,H38C), C37(H37A,H37B,H37C), C39(H39A,H39B,
 H39C), C34(H34A,H34B,H34C), C40(H40A,H40B,H40C), C41(H41A,H41B,H41C), C35(H35A,
 H35B,H35C), C42(H42A,H42B,H42C)
;
_olex2_submission_special_instructions 'No special instructions were received'

loop_
_space_group_symop_operation_xyz
'x, y, z'
'-x+1/2, y+1/2, -z+1/2'
'-x, -y, -z'
'x-1/2, -y-1/2, z-1/2'

loop_
_atom_site_label
_atom_site_type_symbol
_atom_site_fract_x
_atom_site_fract_y
_atom_site_fract_z
_atom_site_U_iso_or_equiv
_atom_site_adp_type
_atom_site_occupancy
_atom_site_site_symmetry_order
_atom_site_calc_flag
_atom_site_refinement_flags_posn
_atom_site_refinement_flags_adp
_atom_site_refinement_flags_occupancy
_atom_site_disorder_assembly
_atom_site_disorder_group
P1 P 0.39947(8) 0.25005(5) 0.15673(4) 0.0268(2) Uani 1 1 d . . . . .
F15 F 0.7338(6) 0.0584(3) 0.4090(2) 0.134(2) Uani 1 1 d . . . . .
C32 C 0.4135(4) 0.1345(2) 0.11498(18) 0.0375(7) Uani 1 1 d . . . . .
C31 C 0.2034(4) 0.2798(3) 0.1632(2) 0.0400(8) Uani 1 1 d . . . . .
C33 C 0.4882(4) 0.3388(2) 0.10454(19) 0.0405(8) Uani 1 1 d . . . . .
C36 C 0.1999(5) 0.3541(3) 0.2197(2) 0.0556(10) Uani 1 1 d . . . . .
H36A H 0.241911 0.330316 0.264635 0.083 Uiso 1 1 calc R U . . .
H36B H 0.099437 0.372435 0.223176 0.083 Uiso 1 1 calc R U . . .
H36C H 0.256103 0.406510 0.206909 0.083 Uiso 1 1 calc R U . . .
C38 C 0.3055(5) 0.1188(3) 0.0506(2) 0.0493(9) Uani 1 1 d . . . . .
H38A H 0.206440 0.123855 0.063565 0.074 Uiso 1 1 calc R U . . .
H38B H 0.320138 0.058364 0.031816 0.074 Uiso 1 1 calc R U . . .
H38C H 0.320730 0.164333 0.015169 0.074 Uiso 1 1 calc R U . . .
C37 C 0.3922(5) 0.0621(2) 0.1698(2) 0.0486(9) Uani 1 1 d . . . . .
H37A H 0.462393 0.071625 0.210634 0.073 Uiso 1 1 calc R U . . .
H37B H 0.406971 0.002065 0.150242 0.073 Uiso 1 1 calc R U . . .
H37C H 0.293758 0.066286 0.183611 0.073 Uiso 1 1 calc R U . . .
C39 C 0.5673(4) 0.1200(3) 0.0945(2) 0.0552(10) Uani 1 1 d . . . . .
H39A H 0.584709 0.161437 0.056668 0.083 Uiso 1 1 calc R U . . .
H39B H 0.577632 0.057459 0.078945 0.083 Uiso 1 1 calc R U . . .
H39C H 0.637828 0.131768 0.134808 0.083 Uiso 1 1 calc R U . . .
C34 C 0.1235(5) 0.1985(3) 0.1899(3) 0.0568(11) Uani 1 1 d . . . . .
H34A H 0.111554 0.152070 0.153566 0.085 Uiso 1 1 calc R U . . .
H34B H 0.028131 0.217700 0.201877 0.085 Uiso 1 1 calc R U . . .
H34C H 0.179706 0.173727 0.231277 0.085 Uiso 1 1 calc R U . . .
C40 C 0.4510(5) 0.3309(3) 0.0254(2) 0.0561(10) Uani 1 1 d . . . . .
H40A H 0.488732 0.273689 0.009080 0.084 Uiso 1 1 calc R U . . .
H40B H 0.494900 0.381405 0.002268 0.084 Uiso 1 1 calc R U . . .
H40C H 0.345608 0.332586 0.014253 0.084 Uiso 1 1 calc R U . . .
C41 C 0.4462(5) 0.4339(3) 0.1281(3) 0.0573(11) Uani 1 1 d . . . . .
H41A H 0.344230 0.445556 0.112094 0.086 Uiso 1 1 calc R U . . .
H41B H 0.507086 0.479120 0.108127 0.086 Uiso 1 1 calc R U . . .
H41C H 0.460445 0.437496 0.178982 0.086 Uiso 1 1 calc R U . . .
C35 C 0.1210(4) 0.3136(3) 0.0946(2) 0.0536(10) Uani 1 1 d . . . . .
H35A H 0.161417 0.371672 0.081758 0.080 Uiso 1 1 calc R U . . .
H35B H 0.018310 0.321173 0.100964 0.080 Uiso 1 1 calc R U . . .
H35C H 0.131021 0.269327 0.057679 0.080 Uiso 1 1 calc R U . . .
C42 C 0.6537(4) 0.3321(3) 0.1210(2) 0.0535(10) Uani 1 1 d . . . . .
H42A H 0.680369 0.346865 0.170132 0.080 Uiso 1 1 calc R U . . .
H42B H 0.700749 0.374790 0.091686 0.080 Uiso 1 1 calc R U . . .
H42C H 0.685412 0.270511 0.111734 0.080 Uiso 1 1 calc R U . . .
Cu1 Cu 0.52506(15) 0.24544(6) 0.25972(7) 0.0278(2) Uani 0.65 1 d . . P A 1
F6 F 0.471(2) 0.4716(12) 0.3320(9) 0.090(5) Uani 0.65 1 d . . P A 1
F8 F 0.3473(7) 0.3144(6) 0.5011(3) 0.0854(15) Uani 0.65 1 d . . P A 1
F4 F 0.7003(6) 0.4438(3) 0.3100(2) 0.0740(14) Uani 0.65 1 d . . P A 1
F7 F 0.3862(9) 0.4345(4) 0.4423(4) 0.109(2) Uani 0.65 1 d . . P A 1
F13 F 0.5505(9) 0.0252(4) 0.3444(4) 0.103(3) Uani 0.65 1 d . . P A 1
F12 F 0.2936(13) 0.0929(5) 0.3594(5) 0.105(3) Uani 0.65 1 d . . P A 1
F9 F 0.2232(10) 0.3432(9) 0.4094(4) 0.0854(15) Uani 0.65 1 d . . P A 1
F11 F 0.429(2) 0.0700(7) 0.4550(10) 0.096(5) Uani 0.65 1 d . . P A 1
F3 F 0.8927(11) 0.3376(6) 0.3766(5) 0.070(2) Uani 0.65 1 d . . P A 1
F1 F 0.8484(10) 0.2886(13) 0.2744(4) 0.077(3) Uani 0.65 1 d . . P A 1
F14 F 0.7247(6) 0.0720(3) 0.3021(3) 0.0712(14) Uani 0.65 1 d . . P A 1
F10 F 0.2630(10) 0.1757(7) 0.4504(7) 0.175(5) Uani 0.65 1 d . . P A 1
F5 F 0.6489(17) 0.4824(8) 0.4113(5) 0.055(2) Uani 0.65 1 d . . P A 1
F2 F 0.9037(7) 0.1982(7) 0.3596(5) 0.095(3) Uani 0.65 1 d . . P A 1
C3 C 0.4651(8) 0.2965(4) 0.4014(4) 0.0263(14) Uani 0.65 1 d . . P A 1
C2 C 0.5781(10) 0.3403(7) 0.3721(5) 0.0304(19) Uani 0.65 1 d . . P A 1
C1 C 0.6687(7) 0.2653(6) 0.3510(3) 0.0344(17) Uani 0.65 1 d . . P A 1
C5 C 0.5982(9) 0.1794(4) 0.3652(3) 0.0352(13) Uani 0.65 1 d . . P A 1
C7 C 0.5977(9) 0.4338(5) 0.3570(4) 0.0561(17) Uani 0.65 1 d . . P A 1
C10 C 0.6584(12) 0.0860(6) 0.3556(5) 0.085(3) Uani 0.65 1 d . . P A 1
C4 C 0.4727(8) 0.2039(6) 0.3965(4) 0.0383(19) Uani 0.65 1 d . . P A 1
C8 C 0.3507(9) 0.3454(7) 0.4381(5) 0.065(2) Uani 0.65 1 d . . P A 1
C9 C 0.3658(12) 0.1324(7) 0.4167(6) 0.086(3) Uani 0.65 1 d . . P A 1
C6 C 0.8269(7) 0.2760(7) 0.3395(4) 0.064(2) Uani 0.65 1 d . . P A 1
Cu2 Cu 0.5061(8) 0.2665(3) 0.2636(3) 0.0549(12) Uani 0.175 1 d . . P A 2
F25 F 0.408(4) 0.083(2) 0.4597(19) 0.114(10) Uani 0.175 1 d . . P A 2
F20 F 0.669(4) 0.478(2) 0.4071(15) 0.089(9) Uani 0.175 1 d . . P A 2
F26 F 0.272(3) 0.1301(11) 0.3770(12) 0.105(3) Uani 0.175 1 d . . P A 2
F27 F 0.4522(16) 0.0415(7) 0.3506(6) 0.086(4) Uani 0.175 1 d . . P A 2
F16 F 0.881(3) 0.290(3) 0.2894(13) 0.122(8) Uani 0.175 1 d . . P A 2
F23 F 0.2369(19) 0.3466(16) 0.3983(8) 0.093(4) Uani 0.175 1 d . . P A 2
F24 F 0.2956(14) 0.2368(10) 0.4765(6) 0.094(3) Uani 0.175 1 d . . P A 2
F28 F 0.888(2) 0.1448(11) 0.3607(9) 0.098(5) Uani 0.175 1 d . . P A 2
F22 F 0.3815(12) 0.3594(11) 0.4995(7) 0.093(4) Uani 0.175 1 d . . P A 2
F21 F 0.4524(15) 0.4697(9) 0.4208(11) 0.155(8) Uani 0.175 1 d . . P A 2
F18 F 0.896(2) 0.3687(14) 0.3883(11) 0.070(2) Uani 0.175 1 d . . P A 2
F17 F 0.7876(11) 0.4157(7) 0.2971(5) 0.0740(14) Uani 0.175 1 d . . P A 2
F19 F 0.509(4) 0.4731(19) 0.3187(15) 0.090(10) Uani 0.175 1 d . . P A 2
F42 F 0.759(2) 0.1105(9) 0.2844(8) 0.134(2) Uani 0.175 1 d . . P A 3
C19 C 0.451(2) 0.1016(14) 0.3939(10) 0.086(3) Uani 0.175 1 d . . P A 2
C16 C 0.8081(13) 0.3462(14) 0.3289(7) 0.064(2) Uani 0.175 1 d . . P A 2
C11 C 0.680(2) 0.2989(8) 0.3504(9) 0.0331(19) Uani 0.175 1 d . . P A 2
C12 C 0.556(3) 0.3285(14) 0.3801(11) 0.0331(19) Uani 0.175 1 d . . P A 2
C15 C 0.6553(14) 0.2043(9) 0.3525(6) 0.0331(19) Uani 0.175 1 d . . P A 2
C14 C 0.517(2) 0.1905(9) 0.3841(8) 0.0331(19) Uani 0.175 1 d . . P A 2
C20 C 0.757(2) 0.1302(11) 0.3444(9) 0.085(3) Uani 0.175 1 d . . P A 2
C13 C 0.460(2) 0.2689(11) 0.3976(9) 0.0331(19) Uani 0.175 1 d . . P A 2
C17 C 0.5427(18) 0.4389(10) 0.3851(7) 0.0561(17) Uani 0.175 1 d . . P A 2
C18 C 0.3314(19) 0.2938(13) 0.4348(10) 0.065(2) Uani 0.175 1 d . . P A 2
Cu3 Cu 0.4873(7) 0.2251(3) 0.2645(3) 0.0549(12) Uani 0.175 1 d . . P A 3
F41 F 0.408(4) 0.083(2) 0.4597(19) 0.114(10) Uani 0.175 1 d . . P A 3
F34 F 0.669(4) 0.478(2) 0.4071(15) 0.089(9) Uani 0.175 1 d . . P A 3
F39 F 0.272(3) 0.1301(11) 0.3770(12) 0.105(3) Uani 0.175 1 d . . P A 3
F30 F 0.881(3) 0.290(3) 0.2894(13) 0.122(8) Uani 0.175 1 d . . P A 3
F36 F 0.2369(19) 0.3466(16) 0.3983(8) 0.093(4) Uani 0.175 1 d . . P A 3
F37 F 0.2956(14) 0.2368(10) 0.4765(6) 0.094(3) Uani 0.175 1 d . . P A 3
F43 F 0.888(2) 0.1448(11) 0.3607(9) 0.098(5) Uani 0.175 1 d . . P A 3
F38 F 0.3815(12) 0.3594(11) 0.4995(7) 0.093(4) Uani 0.175 1 d . . P A 3
F35 F 0.4524(15) 0.4697(9) 0.4208(11) 0.155(8) Uani 0.175 1 d . . P A 3
F32 F 0.896(2) 0.3687(14) 0.3883(11) 0.070(2) Uani 0.175 1 d . . P A 3
F31 F 0.7876(11) 0.4157(7) 0.2971(5) 0.0740(14) Uani 0.175 1 d . . P A 3
F33 F 0.509(4) 0.4731(19) 0.3187(15) 0.090(10) Uani 0.175 1 d . . P A 3
F29 F 0.759(2) 0.1105(9) 0.2844(8) 0.134(2) Uani 0.175 1 d . . P A 2
C29 C 0.451(2) 0.1016(14) 0.3939(10) 0.086(3) Uani 0.175 1 d . . P A 3
C26 C 0.8081(13) 0.3462(14) 0.3289(7) 0.064(2) Uani 0.175 1 d . . P A 3
C21 C 0.680(2) 0.2989(8) 0.3504(9) 0.0331(19) Uani 0.175 1 d . . P A 3
C22 C 0.556(3) 0.3285(14) 0.3801(11) 0.0331(19) Uani 0.175 1 d . . P A 3
F40 F 0.4522(16) 0.0415(7) 0.3506(6) 0.086(4) Uani 0.175 1 d . . P A 3
C25 C 0.6553(14) 0.2043(9) 0.3525(6) 0.0331(19) Uani 0.175 1 d . . P A 3
C24 C 0.517(2) 0.1905(9) 0.3841(8) 0.0331(19) Uani 0.175 1 d . . P A 3
C30 C 0.757(2) 0.1302(11) 0.3444(9) 0.085(3) Uani 0.175 1 d . . P A 3
C23 C 0.460(2) 0.2689(11) 0.3976(9) 0.0331(19) Uani 0.175 1 d . . P A 3
C27 C 0.5427(18) 0.4389(10) 0.3851(7) 0.0561(17) Uani 0.175 1 d . . P A 3
C28 C 0.3314(19) 0.2938(13) 0.4348(10) 0.065(2) Uani 0.175 1 d . . P A 3

loop_
_atom_site_aniso_label
_atom_site_aniso_U_11
_atom_site_aniso_U_22
_atom_site_aniso_U_33
_atom_site_aniso_U_23
_atom_site_aniso_U_13
_atom_site_aniso_U_12
P1 0.0268(4) 0.0282(4) 0.0250(4) -0.0016(3) 0.0014(3) 0.0010(3)
F15 0.194(4) 0.084(2) 0.108(3) -0.037(2) -0.066(3) 0.078(3)
C32 0.0388(17) 0.0329(16) 0.0413(18) -0.0064(14) 0.0060(14) 0.0026(13)
C31 0.0299(16) 0.0440(18) 0.047(2) -0.0056(16) 0.0078(14) 0.0035(14)
C33 0.0439(18) 0.0345(17) 0.0438(19) 0.0033(14) 0.0071(15) -0.0068(14)
C36 0.052(2) 0.056(2) 0.061(2) -0.015(2) 0.0192(19) 0.0088(19)
C38 0.057(2) 0.048(2) 0.0420(19) -0.0150(16) 0.0012(17) -0.0061(17)
C37 0.056(2) 0.0321(17) 0.057(2) 0.0014(16) 0.0041(18) 0.0017(16)
C39 0.047(2) 0.050(2) 0.071(3) -0.013(2) 0.0184(19) 0.0099(17)
C34 0.045(2) 0.054(2) 0.075(3) -0.004(2) 0.028(2) -0.0053(18)
C40 0.067(3) 0.059(2) 0.043(2) 0.0149(18) 0.0113(19) -0.008(2)
C41 0.063(3) 0.0335(19) 0.076(3) 0.0012(18) 0.010(2) -0.0056(17)
C35 0.0364(18) 0.058(2) 0.064(3) -0.003(2) -0.0076(17) 0.0108(17)
C42 0.044(2) 0.057(2) 0.061(2) -0.0023(19) 0.0107(18) -0.0150(18)
Cu1 0.0230(4) 0.0366(6) 0.0235(5) -0.0057(3) 0.0008(3) 0.0063(3)
F6 0.095(5) 0.039(5) 0.124(11) -0.017(6) -0.043(6) 0.025(4)
F8 0.058(2) 0.145(4) 0.056(2) 0.015(3) 0.0186(18) 0.036(2)
F4 0.095(4) 0.070(3) 0.057(2) 0.017(2) 0.008(2) -0.037(3)
F7 0.138(6) 0.067(4) 0.135(5) -0.030(4) 0.077(5) 0.014(4)
F13 0.151(6) 0.038(2) 0.106(5) -0.014(2) -0.052(5) 0.009(4)
F12 0.119(5) 0.084(6) 0.105(6) 0.025(5) -0.027(4) -0.074(7)
F9 0.058(2) 0.145(4) 0.056(2) 0.015(3) 0.0186(18) 0.036(2)
F11 0.168(12) 0.045(3) 0.073(7) 0.028(3) -0.003(6) -0.038(4)
F3 0.0440(15) 0.114(8) 0.051(4) -0.017(3) 0.004(2) -0.029(4)
F1 0.028(3) 0.176(8) 0.029(2) 0.008(3) 0.0077(19) 0.011(3)
F14 0.083(3) 0.064(3) 0.065(3) -0.035(2) 0.001(2) 0.042(3)
F10 0.134(7) 0.131(7) 0.285(13) -0.039(8) 0.146(8) -0.050(6)
F5 0.082(6) 0.033(4) 0.045(3) -0.009(2) -0.012(3) -0.005(3)
F2 0.043(3) 0.166(8) 0.074(4) -0.019(6) -0.002(2) 0.049(5)
C3 0.029(3) 0.018(3) 0.032(3) -0.001(3) 0.0023(19) -0.003(3)
C2 0.029(4) 0.034(4) 0.028(3) 0.009(2) 0.001(2) -0.015(2)
C1 0.020(2) 0.063(5) 0.021(2) -0.005(4) 0.0048(18) -0.008(4)
C5 0.046(4) 0.027(3) 0.030(3) -0.009(2) -0.007(3) 0.014(3)
C7 0.076(5) 0.047(3) 0.044(4) 0.000(3) -0.003(3) -0.021(3)
C10 0.109(7) 0.054(5) 0.079(5) -0.027(4) -0.048(5) 0.044(4)
C4 0.035(3) 0.044(5) 0.036(3) 0.002(3) 0.006(2) 0.003(3)
C8 0.045(3) 0.089(7) 0.063(3) 0.004(6) 0.016(3) 0.023(5)
C9 0.091(7) 0.079(6) 0.087(6) 0.019(5) 0.001(5) -0.051(6)
C6 0.033(3) 0.123(6) 0.037(3) -0.005(4) 0.008(2) 0.001(4)
Cu2 0.084(3) 0.036(2) 0.0378(17) -0.0026(16) -0.0268(16) -0.0021(19)
F25 0.106(12) 0.16(2) 0.073(13) 0.043(15) 0.000(10) -0.070(15)
F20 0.075(10) 0.064(13) 0.126(17) -0.021(9) 0.004(8) -0.035(9)
F26 0.119(5) 0.084(6) 0.105(6) 0.025(5) -0.027(4) -0.074(7)
F27 0.135(11) 0.051(6) 0.063(5) 0.011(4) -0.031(7) -0.042(7)
F16 0.081(15) 0.165(17) 0.13(2) -0.009(18) 0.075(13) 0.024(14)
F23 0.060(5) 0.141(8) 0.076(6) -0.064(6) 0.002(4) 0.013(5)
F24 0.101(8) 0.115(9) 0.075(7) 0.002(6) 0.057(6) -0.015(7)
F28 0.092(9) 0.131(12) 0.065(6) -0.009(9) -0.021(5) 0.043(10)
F22 0.060(5) 0.141(8) 0.076(6) -0.064(6) 0.002(4) 0.013(5)
F21 0.122(10) 0.081(8) 0.29(2) -0.085(10) 0.142(13) -0.022(7)
F18 0.0440(15) 0.114(8) 0.051(4) -0.017(3) 0.004(2) -0.029(4)
F17 0.095(4) 0.070(3) 0.057(2) 0.017(2) 0.008(2) -0.037(3)
F19 0.16(3) 0.023(7) 0.068(8) 0.012(6) -0.065(13) 0.003(11)
F42 0.194(4) 0.084(2) 0.108(3) -0.037(2) -0.066(3) 0.078(3)
C19 0.091(7) 0.079(6) 0.087(6) 0.019(5) 0.001(5) -0.051(6)
C16 0.033(3) 0.123(6) 0.037(3) -0.005(4) 0.008(2) 0.001(4)
C11 0.041(4) 0.020(3) 0.037(3) 0.003(3) -0.001(2) -0.009(3)
C12 0.041(4) 0.020(3) 0.037(3) 0.003(3) -0.001(2) -0.009(3)
C15 0.041(4) 0.020(3) 0.037(3) 0.003(3) -0.001(2) -0.009(3)
C14 0.041(4) 0.020(3) 0.037(3) 0.003(3) -0.001(2) -0.009(3)
C20 0.109(7) 0.054(5) 0.079(5) -0.027(4) -0.048(5) 0.044(4)
C13 0.041(4) 0.020(3) 0.037(3) 0.003(3) -0.001(2) -0.009(3)
C17 0.076(5) 0.047(3) 0.044(4) 0.000(3) -0.003(3) -0.021(3)
C18 0.045(3) 0.089(7) 0.063(3) 0.004(6) 0.016(3) 0.023(5)
Cu3 0.084(3) 0.036(2) 0.0378(17) -0.0026(16) -0.0268(16) -0.0021(19)
F41 0.106(12) 0.16(2) 0.073(13) 0.043(15) 0.000(10) -0.070(15)
F34 0.075(10) 0.064(13) 0.126(17) -0.021(9) 0.004(8) -0.035(9)
F39 0.119(5) 0.084(6) 0.105(6) 0.025(5) -0.027(4) -0.074(7)
F30 0.081(15) 0.165(17) 0.13(2) -0.009(18) 0.075(13) 0.024(14)
F36 0.060(5) 0.141(8) 0.076(6) -0.064(6) 0.002(4) 0.013(5)
F37 0.101(8) 0.115(9) 0.075(7) 0.002(6) 0.057(6) -0.015(7)
F43 0.092(9) 0.131(12) 0.065(6) -0.009(9) -0.021(5) 0.043(10)
F38 0.060(5) 0.141(8) 0.076(6) -0.064(6) 0.002(4) 0.013(5)
F35 0.122(10) 0.081(8) 0.29(2) -0.085(10) 0.142(13) -0.022(7)
F32 0.0440(15) 0.114(8) 0.051(4) -0.017(3) 0.004(2) -0.029(4)
F31 0.095(4) 0.070(3) 0.057(2) 0.017(2) 0.008(2) -0.037(3)
F33 0.16(3) 0.023(7) 0.068(8) 0.012(6) -0.065(13) 0.003(11)
F29 0.194(4) 0.084(2) 0.108(3) -0.037(2) -0.066(3) 0.078(3)
C29 0.091(7) 0.079(6) 0.087(6) 0.019(5) 0.001(5) -0.051(6)
C26 0.033(3) 0.123(6) 0.037(3) -0.005(4) 0.008(2) 0.001(4)
C21 0.041(4) 0.020(3) 0.037(3) 0.003(3) -0.001(2) -0.009(3)
C22 0.041(4) 0.020(3) 0.037(3) 0.003(3) -0.001(2) -0.009(3)
F40 0.135(11) 0.051(6) 0.063(5) 0.011(4) -0.031(7) -0.042(7)
C25 0.041(4) 0.020(3) 0.037(3) 0.003(3) -0.001(2) -0.009(3)
C24 0.041(4) 0.020(3) 0.037(3) 0.003(3) -0.001(2) -0.009(3)
C30 0.109(7) 0.054(5) 0.079(5) -0.027(4) -0.048(5) 0.044(4)
C23 0.041(4) 0.020(3) 0.037(3) 0.003(3) -0.001(2) -0.009(3)
C27 0.076(5) 0.047(3) 0.044(4) 0.000(3) -0.003(3) -0.021(3)
C28 0.045(3) 0.089(7) 0.063(3) 0.004(6) 0.016(3) 0.023(5)

loop_
_atom_type_symbol
_atom_type_description
_atom_type_scat_dispersion_real
_atom_type_scat_dispersion_imag
_atom_type_scat_source
C C 0.0033 0.0016 'International Tables Vol C Tables 4.2.6.8 and 6.1.1.4'
H H 0.0000 0.0000 'International Tables Vol C Tables 4.2.6.8 and 6.1.1.4'
Cu Cu 0.3201 1.2651 'International Tables Vol C Tables 4.2.6.8 and 6.1.1.4'
F F 0.0171 0.0103 'International Tables Vol C Tables 4.2.6.8 and 6.1.1.4'
P P 0.1023 0.0942 'International Tables Vol C Tables 4.2.6.8 and 6.1.1.4'

loop_
_geom_angle_atom_site_label_1
_geom_angle_atom_site_label_2
_geom_angle_atom_site_label_3
_geom_angle
_geom_angle_site_symmetry_1
_geom_angle_site_symmetry_3
_geom_angle_publ_flag
C32 P1 Cu1 107.62(12) . . ?
C32 P1 Cu2 116.88(17) . . ?
C32 P1 Cu3 102.52(17) . . ?
C31 P1 C32 110.24(16) . . ?
C31 P1 C33 110.39(17) . . ?
C31 P1 Cu1 111.84(12) . . ?
C31 P1 Cu2 104.8(2) . . ?
C31 P1 Cu3 104.1(2) . . ?
C33 P1 C32 110.19(16) . . ?
C33 P1 Cu1 106.47(12) . . ?
C33 P1 Cu2 104.1(2) . . ?
C33 P1 Cu3 118.91(18) . . ?
C38 C32 P1 114.4(2) . . ?
C38 C32 C39 108.5(3) . . ?
C37 C32 P1 108.4(2) . . ?
C37 C32 C38 109.6(3) . . ?
C37 C32 C39 105.6(3) . . ?
C39 C32 P1 109.9(3) . . ?
C36 C31 P1 107.5(3) . . ?
C34 C31 P1 110.1(3) . . ?
C34 C31 C36 105.9(3) . . ?
C34 C31 C35 109.2(3) . . ?
C35 C31 P1 114.5(3) . . ?
C35 C31 C36 109.2(3) . . ?
C40 C33 P1 114.3(3) . . ?
C40 C33 C41 109.0(3) . . ?
C40 C33 C42 108.6(3) . . ?
C41 C33 P1 109.8(3) . . ?
C42 C33 P1 109.0(3) . . ?
C42 C33 C41 106.0(3) . . ?
C31 C36 H36A 109.5 . . ?
C31 C36 H36B 109.5 . . ?
C31 C36 H36C 109.5 . . ?
H36A C36 H36B 109.5 . . ?
H36A C36 H36C 109.5 . . ?
H36B C36 H36C 109.5 . . ?
C32 C38 H38A 109.5 . . ?
C32 C38 H38B 109.5 . . ?
C32 C38 H38C 109.5 . . ?
H38A C38 H38B 109.5 . . ?
H38A C38 H38C 109.5 . . ?
H38B C38 H38C 109.5 . . ?
C32 C37 H37A 109.5 . . ?
C32 C37 H37B 109.5 . . ?
C32 C37 H37C 109.5 . . ?
H37A C37 H37B 109.5 . . ?
H37A C37 H37C 109.5 . . ?
H37B C37 H37C 109.5 . . ?
C32 C39 H39A 109.5 . . ?
C32 C39 H39B 109.5 . . ?
C32 C39 H39C 109.5 . . ?
H39A C39 H39B 109.5 . . ?
H39A C39 H39C 109.5 . . ?
H39B C39 H39C 109.5 . . ?
C31 C34 H34A 109.5 . . ?
C31 C34 H34B 109.5 . . ?
C31 C34 H34C 109.5 . . ?
H34A C34 H34B 109.5 . . ?
H34A C34 H34C 109.5 . . ?
H34B C34 H34C 109.5 . . ?
C33 C40 H40A 109.5 . . ?
C33 C40 H40B 109.5 . . ?
C33 C40 H40C 109.5 . . ?
H40A C40 H40B 109.5 . . ?
H40A C40 H40C 109.5 . . ?
H40B C40 H40C 109.5 . . ?
C33 C41 H41A 109.5 . . ?
C33 C41 H41B 109.5 . . ?
C33 C41 H41C 109.5 . . ?
H41A C41 H41B 109.5 . . ?
H41A C41 H41C 109.5 . . ?
H41B C41 H41C 109.5 . . ?
C31 C35 H35A 109.5 . . ?
C31 C35 H35B 109.5 . . ?
C31 C35 H35C 109.5 . . ?
H35A C35 H35B 109.5 . . ?
H35A C35 H35C 109.5 . . ?
H35B C35 H35C 109.5 . . ?
C33 C42 H42A 109.5 . . ?
C33 C42 H42B 109.5 . . ?
C33 C42 H42C 109.5 . . ?
H42A C42 H42B 109.5 . . ?
H42A C42 H42C 109.5 . . ?
H42B C42 H42C 109.5 . . ?
P1 Cu1 C5 153.5(2) . . ?
C1 Cu1 P1 167.8(2) . . ?
C1 Cu1 C5 38.5(2) . . ?
C2 C3 C8 123.8(7) . . ?
C4 C3 C2 112.7(8) . . ?
C4 C3 C8 123.4(8) . . ?
C3 C2 C1 103.6(7) . . ?
C3 C2 C7 130.3(9) . . ?
C7 C2 C1 125.7(7) . . ?
C2 C1 Cu1 90.4(6) . . ?
C2 C1 C6 123.4(8) . . ?
C5 C1 Cu1 77.4(3) . . ?
C5 C1 C2 108.8(6) . . ?
C5 C1 C6 125.1(8) . . ?
C6 C1 Cu1 115.4(4) . . ?
C1 C5 Cu1 64.1(3) . . ?
C1 C5 C10 126.3(9) . . ?
C10 C5 Cu1 111.1(5) . . ?
C4 C5 Cu1 95.1(4) . . ?
C4 C5 C1 105.1(5) . . ?
C4 C5 C10 128.2(10) . . ?
F6 C7 F4 110.7(10) . . ?
F6 C7 C2 110.5(11) . . ?
F4 C7 C2 110.3(7) . . ?
F5 C7 F6 106.8(12) . . ?
F5 C7 F4 104.2(9) . . ?
F5 C7 C2 114.1(8) . . ?
F15 C10 F13 104.9(9) . . ?
F15 C10 F14 109.8(7) . . ?
F15 C10 C5 112.3(6) . . ?
F13 C10 C5 110.6(8) . . ?
F14 C10 F13 100.2(7) . . ?
F14 C10 C5 117.7(9) . . ?
C3 C4 C5 109.6(8) . . ?
C3 C4 C9 129.2(9) . . ?
C5 C4 C9 121.2(10) . . ?
F8 C8 F7 108.4(9) . . ?
F8 C8 C3 110.6(7) . . ?
F7 C8 C3 108.2(7) . . ?
F9 C8 F8 107.0(8) . . ?
F9 C8 F7 105.3(9) . . ?
F9 C8 C3 116.9(8) . . ?
F12 C9 F10 106.1(11) . . ?
F12 C9 C4 111.5(9) . . ?
F11 C9 F12 108.4(11) . . ?
F11 C9 F10 111.1(13) . . ?
F11 C9 C4 112.1(11) . . ?
F10 C9 C4 107.5(9) . . ?
F3 C6 F1 109.1(11) . . ?
F3 C6 F2 103.5(9) . . ?
F3 C6 C1 114.1(7) . . ?
F1 C6 F2 105.2(10) . . ?
F1 C6 C1 113.6(7) . . ?
F2 C6 C1 110.5(8) . . ?
P1 Cu2 C11 159.3(6) . . ?
P1 Cu2 C12 158.6(6) . . ?
P1 Cu2 C15 146.7(4) . . ?
C11 Cu2 C12 34.8(8) . . ?
C11 Cu2 C15 36.4(4) . . ?
C15 Cu2 C12 54.1(7) . . ?
F25 C19 F26 82(2) . . ?
F25 C19 C14 117(2) . . ?
F27 C19 F25 120.3(19) . . ?
F27 C19 F26 97.1(14) . . ?
F27 C19 C14 122.0(17) . . ?
C14 C19 F26 99.3(16) . . ?
F16 C16 F18 109.3(16) . . ?
F16 C16 C11 109(2) . . ?
F18 C16 C11 107.7(14) . . ?
F17 C16 F16 107.6(18) . . ?
F17 C16 F18 105.5(18) . . ?
F17 C16 C11 117.3(13) . . ?
C16 C11 Cu2 115.3(11) . . ?
C12 C11 Cu2 79.2(13) . . ?
C12 C11 C16 133.2(14) . . ?
C12 C11 C15 98.7(16) . . ?
C15 C11 Cu2 72.9(8) . . ?
C15 C11 C16 127.9(17) . . ?
C11 C12 Cu2 66.0(11) . . ?
C11 C12 C17 113.7(16) . . ?
C13 C12 Cu2 85.2(14) . . ?
C13 C12 C11 120(2) . . ?
C13 C12 C17 126.4(19) . . ?
C17 C12 Cu2 115.0(12) . . ?
C11 C15 Cu2 70.7(9) . . ?
C11 C15 C14 107.3(12) . . ?
C11 C15 C20 128.6(16) . . ?
C14 C15 Cu2 83.2(7) . . ?
C20 C15 Cu2 124.6(9) . . ?
C20 C15 C14 122.2(15) . . ?
C19 C14 C15 124.1(17) . . ?
C13 C14 C19 126(2) . . ?
C13 C14 C15 110.0(13) . . ?
F28 C20 F15 96.9(12) . . ?
F28 C20 C15 117.8(15) . . ?
C15 C20 F15 105.0(14) . . ?
F29 C20 F15 125.8(15) . . ?
F29 C20 F28 100(2) . . ?
F29 C20 C15 111.1(13) . . ?
C12 C13 C18 123.2(18) . . ?
C14 C13 C12 104.1(18) . . ?
C14 C13 C18 132.0(17) . . ?
F20 C17 F19 104(2) . . ?
F20 C17 C12 112(2) . . ?
F21 C17 F20 107.0(19) . . ?
F21 C17 F19 106(2) . . ?
F21 C17 C12 117.6(14) . . ?
F19 C17 C12 108.7(17) . . ?
F23 C18 F22 100.4(14) . . ?
F23 C18 C13 113.9(16) . . ?
F24 C18 F23 122.9(18) . . ?
F24 C18 F22 88.9(14) . . ?
F24 C18 C13 115.2(15) . . ?
C13 C18 F22 109.8(14) . . ?
P1 Cu3 C25 157.1(5) . . ?
P1 Cu3 C24 164.8(6) . . ?
C25 Cu3 C24 38.0(5) . . ?
F41 C29 F39 82(2) . . ?
F41 C29 C24 117(2) . . ?
F40 C29 F41 120.3(19) . . ?
F40 C29 F39 97.1(14) . . ?
F40 C29 C24 122.0(17) . . ?
C24 C29 F39 99.3(16) . . ?
F30 C26 F32 109.3(16) . . ?
F30 C26 C21 109(2) . . ?
F32 C26 C21 107.7(14) . . ?
F31 C26 F30 107.6(18) . . ?
F31 C26 F32 105.5(18) . . ?
F31 C26 C21 117.3(13) . . ?
C22 C21 C26 133.2(14) . . ?
C22 C21 C25 98.7(16) . . ?
C25 C21 C26 127.9(17) . . ?
C21 C22 C27 113.7(16) . . ?
C23 C22 C21 120(2) . . ?
C23 C22 C27 126.4(19) . . ?
C21 C25 Cu3 86.9(9) . . ?
C21 C25 C24 107.3(12) . . ?
C21 C25 C30 128.6(16) . . ?
C24 C25 Cu3 76.3(7) . . ?
C30 C25 Cu3 115.7(9) . . ?
C30 C25 C24 122.2(15) . . ?
C29 C24 Cu3 108.3(11) . . ?
C29 C24 C25 124.1(17) . . ?
C25 C24 Cu3 65.7(7) . . ?
C23 C24 Cu3 89.7(10) . . ?
C23 C24 C29 126(2) . . ?
C23 C24 C25 110.0(13) . . ?
F42 C30 F15 125.8(15) . . ?
F42 C30 F43 100(2) . . ?
F42 C30 C25 111.1(13) . . ?
F43 C30 F15 96.9(12) . . ?
F43 C30 C25 117.8(15) . . ?
C25 C30 F15 105.0(14) . . ?
C22 C23 C28 123.2(18) . . ?
C24 C23 C22 104.1(18) . . ?
C24 C23 C28 132.0(17) . . ?
F34 C27 F33 104(2) . . ?
F34 C27 C22 112(2) . . ?
F35 C27 F34 107.0(19) . . ?
F35 C27 F33 106(2) . . ?
F35 C27 C22 117.6(14) . . ?
F33 C27 C22 108.7(17) . . ?
F36 C28 F38 100.4(14) . . ?
F36 C28 C23 113.9(16) . . ?
F37 C28 F36 122.9(18) . . ?
F37 C28 F38 88.9(14) . . ?
F37 C28 C23 115.2(15) . . ?
C23 C28 F38 109.8(14) . . ?

loop_
_geom_bond_atom_site_label_1
_geom_bond_atom_site_label_2
_geom_bond_distance
_geom_bond_site_symmetry_2
_geom_bond_publ_flag
P1 C32 1.901(3) . ?
P1 C31 1.889(3) . ?
P1 C33 1.894(3) . ?
P1 Cu1 2.2010(15) . ?
P1 Cu2 2.209(6) . ?
P1 Cu3 2.187(5) . ?
F15 C10 1.255(8) . ?
F15 C20 1.67(2) . ?
F15 C30 1.67(2) . ?
C32 C38 1.533(5) . ?
C32 C37 1.533(5) . ?
C32 C39 1.535(5) . ?
C31 C36 1.552(5) . ?
C31 C34 1.529(6) . ?
C31 C35 1.543(6) . ?
C33 C40 1.537(5) . ?
C33 C41 1.541(5) . ?
C33 C42 1.540(5) . ?
C36 H36A 0.9800 . ?
C36 H36B 0.9800 . ?
C36 H36C 0.9800 . ?
C38 H38A 0.9800 . ?
C38 H38B 0.9800 . ?
C38 H38C 0.9800 . ?
C37 H37A 0.9800 . ?
C37 H37B 0.9800 . ?
C37 H37C 0.9800 . ?
C39 H39A 0.9800 . ?
C39 H39B 0.9800 . ?
C39 H39C 0.9800 . ?
C34 H34A 0.9800 . ?
C34 H34B 0.9800 . ?
C34 H34C 0.9800 . ?
C40 H40A 0.9800 . ?
C40 H40B 0.9800 . ?
C40 H40C 0.9800 . ?
C41 H41A 0.9800 . ?
C41 H41B 0.9800 . ?
C41 H41C 0.9800 . ?
C35 H35A 0.9800 . ?
C35 H35B 0.9800 . ?
C35 H35C 0.9800 . ?
C42 H42A 0.9800 . ?
C42 H42B 0.9800 . ?
C42 H42C 0.9800 . ?
Cu1 C1 2.119(6) . ?
Cu1 C5 2.298(6) . ?
F6 C7 1.343(18) . ?
F8 C8 1.304(11) . ?
F4 C7 1.389(10) . ?
F7 C8 1.359(12) . ?
F13 C10 1.346(13) . ?
F12 C9 1.365(14) . ?
F9 C8 1.255(14) . ?
F11 C9 1.28(2) . ?
F3 C6 1.274(11) . ?
F1 C6 1.308(12) . ?
F14 C10 1.272(12) . ?
F10 C9 1.368(15) . ?
F5 C7 1.318(13) . ?
F2 C6 1.388(13) . ?
C3 C2 1.400(8) . ?
C3 C4 1.376(10) . ?
C3 C8 1.519(10) . ?
C2 C1 1.475(15) . ?
C2 C7 1.429(11) . ?
C1 C5 1.468(9) . ?
C1 C6 1.516(9) . ?
C5 C10 1.509(8) . ?
C5 C4 1.413(9) . ?
C4 C9 1.528(11) . ?
Cu2 C11 2.258(18) . ?
Cu2 C12 2.43(2) . ?
Cu2 C15 2.286(12) . ?
F25 C19 1.40(4) . ?
F20 C17 1.34(3) . ?
F26 C19 1.71(4) . ?
F27 C19 1.22(2) . ?
F16 C16 1.36(3) . ?
F23 C18 1.32(3) . ?
F24 C18 1.23(2) . ?
F28 C20 1.24(3) . ?
F22 C18 1.61(2) . ?
F21 C17 1.225(19) . ?
F18 C16 1.38(2) . ?
F17 C16 1.20(2) . ?
F19 C17 1.38(3) . ?
F42 C30 1.20(2) . ?
C19 C14 1.47(2) . ?
C16 C11 1.47(2) . ?
C11 C12 1.41(3) . ?
C11 C15 1.420(13) . ?
C12 C13 1.32(2) . ?
C12 C17 1.64(3) . ?
C15 C14 1.49(2) . ?
C15 C20 1.468(19) . ?
C14 C13 1.31(2) . ?
C20 F29 1.20(2) . ?
C13 C18 1.50(3) . ?
Cu3 C25 2.208(12) . ?
Cu3 C24 2.355(15) . ?
F41 C29 1.40(4) . ?
F34 C27 1.34(3) . ?
F39 C29 1.71(4) . ?
F30 C26 1.36(3) . ?
F36 C28 1.32(3) . ?
F37 C28 1.23(2) . ?
F43 C30 1.24(3) . ?
F38 C28 1.61(2) . ?
F35 C27 1.225(19) . ?
F32 C26 1.38(2) . ?
F31 C26 1.20(2) . ?
F33 C27 1.38(3) . ?
C29 F40 1.22(2) . ?
C29 C24 1.47(2) . ?
C26 C21 1.47(2) . ?
C21 C22 1.41(3) . ?
C21 C25 1.420(13) . ?
C22 C23 1.32(2) . ?
C22 C27 1.64(3) . ?
C25 C24 1.49(2) . ?
C25 C30 1.468(19) . ?
C24 C23 1.31(2) . ?
C23 C28 1.50(3) . ?

loop_
_geom_torsion_atom_site_label_1
_geom_torsion_atom_site_label_2
_geom_torsion_atom_site_label_3
_geom_torsion_atom_site_label_4
_geom_torsion
_geom_torsion_site_symmetry_1
_geom_torsion_site_symmetry_2
_geom_torsion_site_symmetry_3
_geom_torsion_site_symmetry_4
_geom_torsion_publ_flag
C32 P1 C31 C36 159.7(3) . . . . ?
C32 P1 C31 C34 44.7(3) . . . . ?
C32 P1 C31 C35 -78.7(3) . . . . ?
C32 P1 C33 C40 44.1(3) . . . . ?
C32 P1 C33 C41 166.9(3) . . . . ?
C32 P1 C33 C42 -77.5(3) . . . . ?
C31 P1 C33 C40 -77.9(3) . . . . ?
C31 P1 C33 C41 44.9(3) . . . . ?
C31 P1 C33 C42 160.5(3) . . . . ?
C33 P1 C31 C36 -78.4(3) . . . . ?
C33 P1 C31 C34 166.7(3) . . . . ?
C33 P1 C31 C35 43.2(3) . . . . ?
Cu1 P1 C31 C36 40.0(3) . . . . ?
Cu1 P1 C31 C34 -75.0(3) . . . . ?
Cu1 P1 C31 C35 161.6(3) . . . . ?
Cu1 P1 C33 C40 160.6(3) . . . . ?
Cu1 P1 C33 C41 -76.7(3) . . . . ?
Cu1 P1 C33 C42 38.9(3) . . . . ?
Cu1 C1 C5 C10 98.0(6) . . . . ?
Cu1 C1 C5 C4 -88.3(4) . . . . ?
Cu1 C1 C6 F3 138.3(8) . . . . ?
Cu1 C1 C6 F1 12.3(14) . . . . ?
Cu1 C1 C6 F2 -105.7(7) . . . . ?
Cu1 C5 C10 F15 161.8(8) . . . . ?
Cu1 C5 C10 F13 -81.3(9) . . . . ?
Cu1 C5 C10 F14 32.9(10) . . . . ?
Cu1 C5 C4 C3 -64.5(5) . . . . ?
Cu1 C5 C4 C9 113.1(7) . . . . ?
C3 C2 C1 Cu1 80.4(6) . . . . ?
C3 C2 C1 C5 3.6(8) . . . . ?
C3 C2 C1 C6 -158.4(7) . . . . ?
C3 C2 C7 F6 -39.4(15) . . . . ?
C3 C2 C7 F4 -162.1(8) . . . . ?
C3 C2 C7 F5 81.0(14) . . . . ?
C3 C4 C9 F12 108.3(11) . . . . ?
C3 C4 C9 F11 -130.0(12) . . . . ?
C3 C4 C9 F10 -7.6(14) . . . . ?
C2 C3 C4 C5 2.4(8) . . . . ?
C2 C3 C4 C9 -174.9(9) . . . . ?
C2 C3 C8 F8 -124.0(9) . . . . ?
C2 C3 C8 F7 -5.4(11) . . . . ?
C2 C3 C8 F9 113.2(11) . . . . ?
C2 C1 C5 Cu1 86.0(6) . . . . ?
C2 C1 C5 C10 -176.0(7) . . . . ?
C2 C1 C5 C4 -2.3(8) . . . . ?
C2 C1 C6 F3 29.5(13) . . . . ?
C2 C1 C6 F1 -96.5(13) . . . . ?
C2 C1 C6 F2 145.6(8) . . . . ?
C1 C2 C7 F6 132.2(12) . . . . ?
C1 C2 C7 F4 9.5(12) . . . . ?
C1 C2 C7 F5 -107.5(13) . . . . ?
C1 C5 C10 F15 89.2(11) . . . . ?
C1 C5 C10 F13 -154.0(7) . . . . ?
C1 C5 C10 F14 -39.8(10) . . . . ?
C1 C5 C4 C3 0.0(7) . . . . ?
C1 C5 C4 C9 177.6(7) . . . . ?
C5 C1 C6 F3 -129.6(10) . . . . ?
C5 C1 C6 F1 104.4(13) . . . . ?
C5 C1 C6 F2 -13.5(9) . . . . ?
C5 C4 C9 F12 -68.8(12) . . . . ?
C5 C4 C9 F11 52.9(14) . . . . ?
C5 C4 C9 F10 175.3(9) . . . . ?
C7 C2 C1 Cu1 -93.0(9) . . . . ?
C7 C2 C1 C5 -169.8(8) . . . . ?
C7 C2 C1 C6 28.2(14) . . . . ?
C10 C5 C4 C3 173.5(6) . . . . ?
C10 C5 C4 C9 -8.8(10) . . . . ?
C4 C3 C2 C1 -3.7(8) . . . . ?
C4 C3 C2 C7 169.3(9) . . . . ?
C4 C3 C8 F8 52.7(11) . . . . ?
C4 C3 C8 F7 171.3(7) . . . . ?
C4 C3 C8 F9 -70.1(12) . . . . ?
C4 C5 C10 F15 -83.0(11) . . . . ?
C4 C5 C10 F13 33.8(10) . . . . ?
C4 C5 C10 F14 148.0(8) . . . . ?
C8 C3 C2 C1 173.3(8) . . . . ?
C8 C3 C2 C7 -13.8(14) . . . . ?
C8 C3 C4 C5 -174.6(7) . . . . ?
C8 C3 C4 C9 8.1(12) . . . . ?
C6 C1 C5 Cu1 -112.3(6) . . . . ?
C6 C1 C5 C10 -14.3(9) . . . . ?
C6 C1 C5 C4 159.3(6) . . . . ?
Cu2 P1 C31 C36 33.1(3) . . . . ?
Cu2 P1 C31 C34 -81.8(3) . . . . ?
Cu2 P1 C31 C35 154.7(3) . . . . ?
Cu2 P1 C33 C40 170.2(3) . . . . ?
Cu2 P1 C33 C41 -67.0(3) . . . . ?
Cu2 P1 C33 C42 48.6(3) . . . . ?
Cu2 C11 C12 C13 68.8(19) . . . . ?
Cu2 C11 C12 C17 -108.0(15) . . . . ?
Cu2 C11 C15 C14 -76.1(9) . . . . ?
Cu2 C11 C15 C20 119.4(14) . . . . ?
Cu2 C12 C13 C14 61.9(13) . . . . ?
Cu2 C12 C13 C18 -126.6(17) . . . . ?
Cu2 C12 C17 F20 -116.5(19) . . . . ?
Cu2 C12 C17 F21 119.0(17) . . . . ?
Cu2 C12 C17 F19 -2(2) . . . . ?
Cu2 C15 C14 C19 111.2(14) . . . . ?
Cu2 C15 C14 C13 -65.2(12) . . . . ?
Cu2 C15 C20 F15 -134.2(9) . . . . ?
Cu2 C15 C20 F28 119.4(16) . . . . ?
Cu2 C15 C20 F29 5(3) . . . . ?
F25 C19 C14 C15 131(2) . . . . ?
F25 C19 C14 C13 -53(3) . . . . ?
F26 C19 C14 C15 -143.5(14) . . . . ?
F26 C19 C14 C13 32(2) . . . . ?
F27 C19 C14 C15 -39(3) . . . . ?
F27 C19 C14 C13 137(2) . . . . ?
F16 C16 C11 Cu2 -67.5(18) . . . . ?
F16 C16 C11 C12 -167(2) . . . . ?
F16 C16 C11 C15 20(2) . . . . ?
F18 C16 C11 Cu2 174.0(14) . . . . ?
F18 C16 C11 C12 75(3) . . . . ?
F18 C16 C11 C15 -99(2) . . . . ?
F17 C16 C11 Cu2 55.2(17) . . . . ?
F17 C16 C11 C12 -44(3) . . . . ?
F17 C16 C11 C15 142.7(17) . . . . ?
C19 C14 C13 C12 -179.3(17) . . . . ?
C19 C14 C13 C18 10(3) . . . . ?
C16 C11 C12 Cu2 115(2) . . . . ?
C16 C11 C12 C13 -176.5(19) . . . . ?
C16 C11 C12 C17 7(3) . . . . ?
C16 C11 C15 Cu2 -109.1(17) . . . . ?
C16 C11 C15 C14 174.8(15) . . . . ?
C16 C11 C15 C20 10(3) . . . . ?
C11 C12 C13 C14 3(3) . . . . ?
C11 C12 C13 C18 175(2) . . . . ?
C11 C12 C17 F20 -43(3) . . . . ?
C11 C12 C17 F21 -167.7(19) . . . . ?
C11 C12 C17 F19 72(3) . . . . ?
C11 C15 C14 C19 178.5(15) . . . . ?
C11 C15 C14 C13 2.1(17) . . . . ?
C11 C15 C20 F15 133.6(15) . . . . ?
C11 C15 C20 F28 27(3) . . . . ?
C11 C15 C20 F29 -87(2) . . . . ?
C12 C11 C15 Cu2 75.8(14) . . . . ?
C12 C11 C15 C14 -0.2(17) . . . . ?
C12 C11 C15 C20 -164.8(16) . . . . ?
C12 C13 C18 F23 65(3) . . . . ?
C12 C13 C18 F24 -145(2) . . . . ?
C12 C13 C18 F22 -47(2) . . . . ?
C15 C11 C12 Cu2 -70.6(9) . . . . ?
C15 C11 C12 C13 -2(2) . . . . ?
C15 C11 C12 C17 -178.6(14) . . . . ?
C15 C14 C13 C12 -3.0(19) . . . . ?
C15 C14 C13 C18 -173.4(17) . . . . ?
C14 C15 C20 F15 -28.9(16) . . . . ?
C14 C15 C20 F28 -135.2(19) . . . . ?
C14 C15 C20 F29 110(2) . . . . ?
C14 C13 C18 F23 -126(2) . . . . ?
C14 C13 C18 F24 24(3) . . . . ?
C14 C13 C18 F22 122(2) . . . . ?
C20 C15 C14 C19 -16(2) . . . . ?
C20 C15 C14 C13 167.9(13) . . . . ?
C13 C12 C17 F20 140(2) . . . . ?
C13 C12 C17 F21 16(3) . . . . ?
C13 C12 C17 F19 -105(3) . . . . ?
C17 C12 C13 C14 179.6(18) . . . . ?
C17 C12 C13 C18 -9(3) . . . . ?
Cu3 P1 C31 C36 50.3(3) . . . . ?
Cu3 P1 C31 C34 -64.6(3) . . . . ?
Cu3 P1 C31 C35 171.9(3) . . . . ?
Cu3 P1 C33 C40 162.0(3) . . . . ?
Cu3 P1 C33 C41 -75.3(3) . . . . ?
Cu3 P1 C33 C42 40.3(4) . . . . ?
Cu3 C25 C24 C29 96.2(14) . . . . ?
Cu3 C25 C24 C23 -80.2(12) . . . . ?
Cu3 C25 C30 F15 -118.5(9) . . . . ?
Cu3 C25 C30 F42 20(3) . . . . ?
Cu3 C25 C30 F43 135.1(16) . . . . ?
Cu3 C24 C23 C22 -66.9(15) . . . . ?
Cu3 C24 C23 C28 123(2) . . . . ?
F41 C29 C24 Cu3 -157(2) . . . . ?
F41 C29 C24 C25 131(2) . . . . ?
F41 C29 C24 C23 -53(3) . . . . ?
F39 C29 C24 Cu3 -71.0(16) . . . . ?
F39 C29 C24 C25 -143.5(14) . . . . ?
F39 C29 C24 C23 32(2) . . . . ?
F30 C26 C21 C22 -167(2) . . . . ?
F30 C26 C21 C25 20(2) . . . . ?
F32 C26 C21 C22 75(3) . . . . ?
F32 C26 C21 C25 -99(2) . . . . ?
F31 C26 C21 C22 -44(3) . . . . ?
F31 C26 C21 C25 142.7(17) . . . . ?
C29 C24 C23 C22 -179.3(17) . . . . ?
C29 C24 C23 C28 10(3) . . . . ?
C26 C21 C22 C23 -176.5(19) . . . . ?
C26 C21 C22 C27 7(3) . . . . ?
C26 C21 C25 Cu3 -110.5(16) . . . . ?
C26 C21 C25 C24 174.8(15) . . . . ?
C26 C21 C25 C30 10(3) . . . . ?
C21 C22 C23 C24 3(3) . . . . ?
C21 C22 C23 C28 175(2) . . . . ?
C21 C22 C27 F34 -43(3) . . . . ?
C21 C22 C27 F35 -167.7(19) . . . . ?
C21 C22 C27 F33 72(3) . . . . ?
C21 C25 C24 Cu3 82.3(10) . . . . ?
C21 C25 C24 C29 178.5(15) . . . . ?
C21 C25 C24 C23 2.1(17) . . . . ?
C21 C25 C30 F15 133.6(15) . . . . ?
C21 C25 C30 F42 -87(2) . . . . ?
C21 C25 C30 F43 27(3) . . . . ?
C22 C21 C25 Cu3 74.4(14) . . . . ?
C22 C21 C25 C24 -0.2(17) . . . . ?
C22 C21 C25 C30 -164.8(16) . . . . ?
C22 C23 C28 F36 65(3) . . . . ?
C22 C23 C28 F37 -145(2) . . . . ?
C22 C23 C28 F38 -47(2) . . . . ?
F40 C29 C24 Cu3 33(2) . . . . ?
F40 C29 C24 C25 -39(3) . . . . ?
F40 C29 C24 C23 137(2) . . . . ?
C25 C21 C22 C23 -2(2) . . . . ?
C25 C21 C22 C27 -178.6(14) . . . . ?
C25 C24 C23 C22 -3.0(19) . . . . ?
C25 C24 C23 C28 -173.4(17) . . . . ?
C24 C25 C30 F15 -28.9(16) . . . . ?
C24 C25 C30 F42 110(2) . . . . ?
C24 C25 C30 F43 -135.2(19) . . . . ?
C24 C23 C28 F36 -126(2) . . . . ?
C24 C23 C28 F37 24(3) . . . . ?
C24 C23 C28 F38 122(2) . . . . ?
C30 C25 C24 Cu3 -112.0(12) . . . . ?
C30 C25 C24 C29 -16(2) . . . . ?
C30 C25 C24 C23 167.9(13) . . . . ?
C23 C22 C27 F34 140(2) . . . . ?
C23 C22 C27 F35 16(3) . . . . ?
C23 C22 C27 F33 -105(3) . . . . ?
C27 C22 C23 C24 179.6(18) . . . . ?
C27 C22 C23 C28 -9(3) . . . . ?
